data_1573573
loop_
_publ_author_name
'Rodriguez-Lugo, Rafael Emilio'
'Sander, Joan'
'Dietzmann, Simon'
'Rittner, Thomas'
'Rueckel, Jannes'
'Landaeta, Vanessa R.'
'Park, Jiyong'
'Nuernberger, Patrick'
'Baik, Mu-Hyun'
'Wolf, Robert'

_publ_section_title
;
 Mechanistic Insights into the Visible-Light-Driven O--Arylation of
 Carboxylic Acids Catalyzed by Xanthine-Based Nickel Complexes
;
_journal_name_full 'Chemical Science'
_journal_paper_doi 10.1039/D4SC04257C
_journal_year 2025
_chemical_formula_moiety '4(C18 H16 N6 O2), H0.73 O0.37'
_chemical_formula_sum 'C20.57 H18.49 N6.86 O2.39'
_chemical_formula_weight 400.01
_space_group_crystal_system monoclinic
_space_group_IT_number 15
_space_group_name_Hall '-I 2ya'
_space_group_name_H-M_alt 'I 1 2/a 1'
_atom_sites_solution_hydrogens mixed
_atom_sites_solution_primary dual
_audit_creation_date 2023-11-23
_audit_creation_method
;
Olex2 1.3-ac4
(compiled 2020.11.27 svn.r5f609507 for Rigaku Oxford Diffraction, GUI svn.r6214)
;
_audit_update_record
;
2024-05-10 deposited with the CCDC.	2025-01-02 downloaded from the CCDC.
;
_cell_angle_alpha 90
_cell_angle_beta 99.1520(10)
_cell_angle_gamma 90
_cell_formula_units_Z 14
_cell_length_a 13.0278(2)
_cell_length_b 14.7154(2)
_cell_length_c 34.4476(5)
_cell_measurement_reflns_used 10143
_cell_measurement_temperature 123.00(10)
_cell_measurement_theta_max 72.8270
_cell_measurement_theta_min 4.5200
_cell_volume 6519.86(16)
_computing_cell_refinement 'CrysAlisPro 1.171.43.36a (Rigaku OD, 2022)'
_computing_data_collection 'CrysAlisPro system (CCD 40.66a (release 14-11-2019))'
_computing_data_reduction 'CrysAlisPro 1.171.43.36a (Rigaku OD, 2022)'
_computing_molecular_graphics 'Olex2 1.3-ac4 (Dolomanov et al., 2009)'
_computing_publication_material 'Olex2 1.3-ac4 (Dolomanov et al., 2009)'
_computing_structure_refinement 'SHELXL 2018/3 (Sheldrick, 2015)'
_computing_structure_solution 'SHELXD  (Sheldrick, 2008)'
_diffrn_ambient_environment N~2~
_diffrn_ambient_temperature 123.00(10)
_diffrn_detector 'CCD plate'
_diffrn_detector_area_resol_mean 5.1773
_diffrn_detector_type Atlas
_diffrn_measured_fraction_theta_full 0.990
_diffrn_measured_fraction_theta_max 0.965
_diffrn_measurement_details
;
List of Runs (angles in degrees, time in seconds):

  # Type    Start    End  Width  t~exp~   \w     \q     \k     \f   Frames
#--------------------------------------------------------------------------
  1  \w    -14.00  13.00   1.00    2.00    --  -42.05  37.00 -60.00   27
  2  \w   -117.00 -18.00   1.00    2.00    --  -42.05 -37.00 120.00   99
  3  \w    -38.00  31.00   1.00    2.00    --  -42.05  37.00 -90.00   69
  4  \w     66.00  92.00   1.00    2.00    --   42.05-125.00-180.00   26
  5  \w     80.00 156.00   1.00    4.00    --  104.39  45.00  90.00   76
  6  \w     31.00 105.00   1.00    4.00    --  104.39-125.00   0.00   74
  7  \w     86.00 113.00   1.00    4.00    --  104.39  30.00-150.00   27
  8  \w     35.00  61.00   1.00    4.00    --  104.39-125.00 -60.00   26
  9  \w    130.00 158.00   1.00    4.00    --  104.39  30.00-180.00   28
 10  \w     77.00 127.00   1.00    4.00    --  104.39  30.00-180.00   50
 11  \w     70.00 103.00   1.00    4.00    --  104.39-125.00 -60.00   33
 12  \w     32.00  69.00   1.00    4.00    --  104.39 -61.00-180.00   37
 13  \w     91.00 157.00   1.00    4.00    --  104.39 125.00   0.00   66
 14  \w    127.00 155.00   1.00    4.00    --  104.39  30.00-150.00   28
 15  \w     59.00 112.00   1.00    4.00    --  104.39-125.00 150.00   53
;
_diffrn_measurement_device 'four-circle diffractometer'
_diffrn_measurement_device_type 'SuperNova, Single source at offset/far, Atlas'
_diffrn_measurement_method '\w scans'
_diffrn_orient_matrix_type 'CrysAlisPro convention (1999,Acta A55,543-557)'
_diffrn_orient_matrix_UB_11 0.1122842000
_diffrn_orient_matrix_UB_12 0.0014571000
_diffrn_orient_matrix_UB_13 0.0222863000
_diffrn_orient_matrix_UB_21 -0.0406598000
_diffrn_orient_matrix_UB_22 0.0265123000
_diffrn_orient_matrix_UB_23 0.0380690000
_diffrn_orient_matrix_UB_31 -0.0090726000
_diffrn_orient_matrix_UB_32 -0.1012751000
_diffrn_orient_matrix_UB_33 0.0102964000
_diffrn_radiation_monochromator mirror
_diffrn_radiation_probe x-ray
_diffrn_radiation_type 'Cu K\a'
_diffrn_radiation_wavelength 1.54184
_diffrn_reflns_av_R_equivalents 0.0153
_diffrn_reflns_av_unetI/netI 0.0162
_diffrn_reflns_Laue_measured_fraction_full 0.990
_diffrn_reflns_Laue_measured_fraction_max 0.965
_diffrn_reflns_limit_h_max 16
_diffrn_reflns_limit_h_min -13
_diffrn_reflns_limit_k_max 10
_diffrn_reflns_limit_k_min -18
_diffrn_reflns_limit_l_max 38
_diffrn_reflns_limit_l_min -42
_diffrn_reflns_number 13874
_diffrn_reflns_point_group_measured_fraction_full 0.990
_diffrn_reflns_point_group_measured_fraction_max 0.965
_diffrn_reflns_theta_full 67.684
_diffrn_reflns_theta_max 72.750
_diffrn_reflns_theta_min 4.566
_diffrn_source 'micro-focus sealed X-ray tube'
_diffrn_source_type 'SuperNova (Cu) X-ray Source'
_exptl_absorpt_coefficient_mu 0.810
_exptl_absorpt_correction_T_max 1.000
_exptl_absorpt_correction_T_min 0.150
_exptl_absorpt_correction_type gaussian
_exptl_absorpt_process_details
;
CrysAlisPro 1.171.43.36a (Rigaku Oxford Diffraction, 2022)
Numerical absorption correction based on gaussian integration over
a multifaceted crystal model
Empirical absorption correction using spherical harmonics,
implemented in SCALE3 ABSPACK scaling algorithm.
;
_exptl_crystal_colour 'clear light yellow'
_exptl_crystal_colour_lustre clear
_exptl_crystal_colour_modifier light
_exptl_crystal_colour_primary yellow
_exptl_crystal_density_diffrn 1.426
_exptl_crystal_description block
_exptl_crystal_F_000 2927
_exptl_crystal_size_max 0.624
_exptl_crystal_size_mid 0.489
_exptl_crystal_size_min 0.382
_refine_diff_density_max 0.211
_refine_diff_density_min -0.180
_refine_diff_density_rms 0.036
_refine_ls_extinction_method none
_refine_ls_goodness_of_fit_ref 1.081
_refine_ls_hydrogen_treatment constr
_refine_ls_matrix_type full
_refine_ls_number_parameters 481
_refine_ls_number_reflns 6280
_refine_ls_number_restraints 0
_refine_ls_restrained_S_all 1.081
_refine_ls_R_factor_all 0.0380
_refine_ls_R_factor_gt 0.0361
_refine_ls_shift/su_max 0.001
_refine_ls_shift/su_mean 0.000
_refine_ls_structure_factor_coef Fsqd
_refine_ls_weighting_details 'w=1/[\s^2^(Fo^2^)+(0.0414P)^2^+5.3093P] where P=(Fo^2^+2Fc^2^)/3'
_refine_ls_weighting_scheme calc
_refine_ls_wR_factor_gt 0.0901
_refine_ls_wR_factor_ref 0.0913
_reflns_Friedel_coverage 0.000
_reflns_number_gt 6016
_reflns_number_total 6280
_reflns_threshold_expression 'I > 2\s(I)'
_cod_data_source_file d4sc04257c2.cif
_cod_data_source_block test2m
_cod_database_code 1573573
_shelx_shelxl_version_number 2018/3
_chemical_oxdiff_formula 'C18 H16 N6 O2'
_chemical_oxdiff_usercomment 'Blocks from slow diffusion of hexane into CHCl3 solution'
_shelx_space_group_comment
;
The symmetry employed for this shelxl refinement is uniquely defined
by the following loop, which should always be used as a source of
symmetry information in preference to the above space-group names.
They are only intended as comments.
;
_reflns_odcompleteness_completeness 98.05
_reflns_odcompleteness_iscentric 1
_reflns_odcompleteness_theta 43.31
_olex2_refinement_description
;
1. Fixed Uiso
 At 1.2 times of:
  All C(H) groups
 At 1.5 times of:
  All C(H,H,H) groups, All O(H,H) groups
2. Others
 Sof(O1)=Sof(H1A)=Sof(H1B)=FVAR(1)
3.a Free rotating group:
 O1(H1A,H1B)
3.b Aromatic/amide H refined with riding coordinates:
 C00R(H00R), C00U(H00U), C00V(H00V), C010(H010), C011(H011), C013(H013),
 C017(H017), C018(H018), C01A(H01J), C01B(H01R), C01D(H01K), C01E(H01V),
 C01F(H01W), C01G(H01X)
3.c Idealised Me refined as rotating group:
 C012(H01A,H01B,H01C), C014(H01D,H01E,H01F), C015(H01L,H01M,H01N), C016(H01O,
 H01P,H01Q), C019(H01G,H01H,H01I), C01C(H01S,H01T,H01U)
;
_olex2_submission_special_instructions 'No special instructions were received'
_oxdiff_exptl_absorpt_empirical_details
;
Empirical correction (ABSPACK) includes:
- Absorption correction using spherical harmonics
- Frame scaling
;
_oxdiff_exptl_absorpt_empirical_full_max 1.277
_oxdiff_exptl_absorpt_empirical_full_min 0.800

loop_
_space_group_symop_operation_xyz
'x, y, z'
'-x+1/2, y, -z'
'x+1/2, y+1/2, z+1/2'
'-x+1, y+1/2, -z+1/2'
'-x, -y, -z'
'x-1/2, -y, z'
'-x+1/2, -y+1/2, -z+1/2'
'x, -y+1/2, z+1/2'

loop_
_atom_site_label
_atom_site_type_symbol
_atom_site_fract_x
_atom_site_fract_y
_atom_site_fract_z
_atom_site_U_iso_or_equiv
_atom_site_adp_type
_atom_site_occupancy
_atom_site_site_symmetry_order
_atom_site_calc_flag
_atom_site_refinement_flags_posn
_atom_site_refinement_flags_adp
_atom_site_refinement_flags_occupancy
_atom_site_disorder_assembly
_atom_site_disorder_group
O001 O 0.63280(7) 0.22959(7) 0.92990(3) 0.0270(2) Uani 1 1 d . . . . .
O002 O 0.20257(7) 0.22238(7) 0.57362(3) 0.0288(2) Uani 1 1 d . . . . .
O003 O 0.17510(7) 0.12984(7) 0.69819(3) 0.0297(2) Uani 1 1 d . . . . .
O004 O 0.49297(7) 0.11859(7) 0.80905(3) 0.0296(2) Uani 1 1 d . . . . .
N005 N 0.79597(8) 0.32542(7) 0.88698(3) 0.0178(2) Uani 1 1 d . . . . .
N006 N 0.78518(8) 0.30843(7) 0.82156(3) 0.0189(2) Uani 1 1 d . . . . .
N007 N 0.40741(8) 0.31743(7) 0.61110(3) 0.0190(2) Uani 1 1 d . . . . .
N008 N 0.56096(8) 0.17926(7) 0.86868(3) 0.0195(2) Uani 1 1 d . . . . .
N009 N 0.18662(8) 0.18313(7) 0.63674(3) 0.0206(2) Uani 1 1 d . . . . .
N00A N 0.46054(8) 0.30530(7) 0.67619(3) 0.0202(2) Uani 1 1 d . . . . .
N00B N 0.31491(8) 0.21752(7) 0.69137(3) 0.0209(2) Uani 1 1 d . . . . .
N00C N 0.63235(8) 0.21271(7) 0.81133(3) 0.0199(2) Uani 1 1 d . . . . .
N00D N 1.00485(8) 0.39685(7) 0.88710(3) 0.0212(2) Uani 1 1 d . . . . .
N00E N 0.81759(8) 0.45352(7) 0.92717(3) 0.0227(2) Uani 1 1 d . . . . .
N00F N 0.61137(8) 0.39009(7) 0.60445(3) 0.0217(2) Uani 1 1 d . . . . .
N00G N 0.38936(9) 0.43684(8) 0.56613(3) 0.0274(2) Uani 1 1 d . . . . .
C00H C 0.83847(9) 0.34496(8) 0.85414(3) 0.0179(2) Uani 1 1 d . . . . .
C00I C 0.48266(9) 0.33752(8) 0.64222(3) 0.0190(2) Uani 1 1 d . . . . .
C00J C 0.55811(9) 0.16696(8) 0.82820(4) 0.0206(2) Uani 1 1 d . . . . .
C00K C 0.70634(9) 0.26360(8) 0.83449(3) 0.0181(2) Uani 1 1 d . . . . .
C00L C 0.70903(9) 0.27222(8) 0.87423(3) 0.0183(2) Uani 1 1 d . . . . .
C00M C 0.36802(9) 0.26314(8) 0.66600(3) 0.0192(2) Uani 1 1 d . . . . .
C00N C 0.33176(9) 0.26880(8) 0.62650(3) 0.0195(2) Uani 1 1 d . . . . .
C00O C 0.63547(9) 0.22816(8) 0.89463(3) 0.0192(2) Uani 1 1 d . . . . .
C00P C 0.23811(9) 0.22550(8) 0.60858(4) 0.0204(2) Uani 1 1 d . . . . .
C00Q C 0.82538(9) 0.36387(9) 0.92565(3) 0.0196(2) Uani 1 1 d . . . . .
C00R C 0.94969(9) 0.44145(8) 0.81963(3) 0.0200(2) Uani 1 1 d . . . . .
H00R H 0.897127 0.439794 0.797105 0.024 Uiso 1 1 calc R U . . .
C00S C 0.93503(9) 0.39714(8) 0.85393(3) 0.0182(2) Uani 1 1 d . . . . .
C00T C 0.57859(9) 0.38830(8) 0.63954(4) 0.0195(2) Uani 1 1 d . . . . .
C00U C 0.75464(10) 0.48249(8) 0.63466(4) 0.0236(3) Uani 1 1 d . . . . .
H00U H 0.815949 0.514957 0.631709 0.028 Uiso 1 1 calc R U . . .
C00V C 1.09316(9) 0.44226(8) 0.88562(4) 0.0230(3) Uani 1 1 d . . . . .
H00V H 1.144073 0.443442 0.908652 0.028 Uiso 1 1 calc R U . . .
C00W C 1.04198(10) 0.48831(8) 0.81851(4) 0.0219(3) Uani 1 1 d . . . . .
C00X C 0.72038(10) 0.47997(8) 0.67095(4) 0.0225(3) Uani 1 1 d . . . . .
C00Y C 0.22303(10) 0.17392(8) 0.67702(4) 0.0214(2) Uani 1 1 d . . . . .
C00Z C 0.40022(9) 0.34798(9) 0.57098(3) 0.0217(3) Uani 1 1 d . . . . .
C010 C 0.63025(9) 0.43085(8) 0.67307(4) 0.0211(2) Uani 1 1 d . . . . .
H010 H 0.604207 0.426403 0.697245 0.025 Uiso 1 1 calc R U . . .
C011 C 0.69849(10) 0.43720(9) 0.60288(4) 0.0234(3) Uani 1 1 d . . . . .
H011 H 0.723441 0.439772 0.578447 0.028 Uiso 1 1 calc R U . . .
C012 C 0.63944(10) 0.19917(9) 0.76985(4) 0.0258(3) Uani 1 1 d . . . . .
H01A H 0.596526 0.147041 0.759740 0.039 Uiso 1 1 calc R U . . .
H01B H 0.711960 0.187621 0.767013 0.039 Uiso 1 1 calc R U . . .
H01C H 0.614595 0.253760 0.754960 0.039 Uiso 1 1 calc R U . . .
C013 C 1.11520(9) 0.48772(9) 0.85261(4) 0.0235(3) Uani 1 1 d . . . . .
H013 H 1.179765 0.518178 0.853312 0.028 Uiso 1 1 calc R U . . .
C014 C 0.48201(10) 0.12950(9) 0.88633(4) 0.0251(3) Uani 1 1 d . . . . .
H01D H 0.418528 0.123561 0.866989 0.038 Uiso 1 1 calc R U . . .
H01E H 0.466438 0.162847 0.909325 0.038 Uiso 1 1 calc R U . . .
H01F H 0.508470 0.068946 0.894449 0.038 Uiso 1 1 calc R U . . .
C015 C 0.08907(10) 0.13592(9) 0.62186(4) 0.0249(3) Uani 1 1 d . . . . .
H01L H 0.055243 0.165589 0.597708 0.037 Uiso 1 1 calc R U . . .
H01M H 0.042910 0.138241 0.641694 0.037 Uiso 1 1 calc R U . . .
H01N H 0.103922 0.072407 0.616237 0.037 Uiso 1 1 calc R U . . .
C016 C 0.36231(10) 0.20595(10) 0.73248(4) 0.0269(3) Uani 1 1 d . . . . .
H01O H 0.426662 0.170789 0.733819 0.040 Uiso 1 1 calc R U . . .
H01P H 0.313932 0.173598 0.746664 0.040 Uiso 1 1 calc R U . . .
H01Q H 0.378108 0.265703 0.744524 0.040 Uiso 1 1 calc R U . . .
C017 C 0.85849(11) 0.30770(10) 0.95716(4) 0.0289(3) Uani 1 1 d . . . . .
H017 H 0.861780 0.243646 0.954135 0.035 Uiso 1 1 calc R U . . .
C018 C 0.84715(10) 0.49183(10) 0.96257(4) 0.0291(3) Uani 1 1 d . . . . .
H018 H 0.844034 0.556120 0.964615 0.035 Uiso 1 1 calc R U . . .
C019 C 1.05899(11) 0.53918(10) 0.78226(4) 0.0308(3) Uani 1 1 d . . . . .
H01G H 1.042164 0.499649 0.759237 0.046 Uiso 1 1 calc R U . . .
H01H H 1.131880 0.558160 0.784917 0.046 Uiso 1 1 calc R U . . .
H01I H 1.014029 0.592933 0.778991 0.046 Uiso 1 1 calc R U . . .
C01A C 0.88180(11) 0.44238(11) 0.99608(4) 0.0328(3) Uani 1 1 d . . . . .
H01J H 0.901920 0.472159 1.020580 0.039 Uiso 1 1 calc R U . . .
C01B C 0.40452(11) 0.28512(11) 0.54169(4) 0.0330(3) Uani 1 1 d . . . . .
H01R H 0.411256 0.221984 0.547272 0.040 Uiso 1 1 calc R U . . .
C01C C 0.77663(11) 0.53041(10) 0.70588(4) 0.0325(3) Uani 1 1 d . . . . .
H01S H 0.851761 0.526465 0.705975 0.049 Uiso 1 1 calc R U . . .
H01T H 0.759655 0.503367 0.730069 0.049 Uiso 1 1 calc R U . . .
H01U H 0.755175 0.594310 0.704379 0.049 Uiso 1 1 calc R U . . .
C01D C 0.88682(12) 0.34893(12) 0.99350(4) 0.0357(3) Uani 1 1 d . . . . .
H01K H 0.909345 0.313365 1.016282 0.043 Uiso 1 1 calc R U . . .
C01E C 0.38499(11) 0.46698(12) 0.52909(5) 0.0399(4) Uani 1 1 d . . . . .
H01V H 0.378722 0.530524 0.524445 0.048 Uiso 1 1 calc R U . . .
C01F C 0.39860(13) 0.31797(14) 0.50377(4) 0.0450(4) Uani 1 1 d . . . . .
H01W H 0.401005 0.277606 0.482408 0.054 Uiso 1 1 calc R U . . .
C01G C 0.38914(12) 0.41052(15) 0.49753(4) 0.0468(5) Uani 1 1 d . . . . .
H01X H 0.385547 0.434866 0.471804 0.056 Uiso 1 1 calc R U . . .
O1 O 0.250000 0.6455(3) 0.500000 0.0319(12) Uiso 0.366(5) 2 d GS . P A 1
H1A H 0.218056 0.678631 0.480710 0.048 Uiso 0.183(3) 1 d G U P A 1
H1B H 0.204697 0.640580 0.516049 0.048 Uiso 0.183(3) 1 d G U P A 1

loop_
_atom_site_aniso_label
_atom_site_aniso_U_11
_atom_site_aniso_U_22
_atom_site_aniso_U_33
_atom_site_aniso_U_23
_atom_site_aniso_U_13
_atom_site_aniso_U_12
O001 0.0268(5) 0.0370(5) 0.0184(4) -0.0015(4) 0.0069(3) -0.0044(4)
O002 0.0244(5) 0.0387(5) 0.0217(5) 0.0049(4) -0.0010(4) -0.0063(4)
O003 0.0306(5) 0.0344(5) 0.0256(5) 0.0022(4) 0.0093(4) -0.0105(4)
O004 0.0285(5) 0.0354(5) 0.0242(5) -0.0019(4) 0.0015(4) -0.0142(4)
N005 0.0165(5) 0.0203(5) 0.0164(5) -0.0006(4) 0.0021(4) -0.0011(4)
N006 0.0181(5) 0.0206(5) 0.0181(5) -0.0006(4) 0.0029(4) -0.0015(4)
N007 0.0180(5) 0.0215(5) 0.0180(5) 0.0010(4) 0.0040(4) -0.0004(4)
N008 0.0184(5) 0.0202(5) 0.0204(5) 0.0005(4) 0.0051(4) -0.0017(4)
N009 0.0180(5) 0.0214(5) 0.0225(5) 0.0015(4) 0.0035(4) -0.0012(4)
N00A 0.0193(5) 0.0220(5) 0.0196(5) -0.0002(4) 0.0043(4) -0.0005(4)
N00B 0.0207(5) 0.0239(5) 0.0187(5) 0.0019(4) 0.0052(4) -0.0015(4)
N00C 0.0200(5) 0.0229(5) 0.0168(5) -0.0015(4) 0.0027(4) -0.0042(4)
N00D 0.0182(5) 0.0224(5) 0.0226(5) -0.0011(4) 0.0020(4) 0.0009(4)
N00E 0.0199(5) 0.0259(5) 0.0219(5) -0.0046(4) 0.0018(4) -0.0007(4)
N00F 0.0202(5) 0.0237(5) 0.0221(5) 0.0008(4) 0.0058(4) 0.0025(4)
N00G 0.0235(5) 0.0341(6) 0.0258(6) 0.0094(5) 0.0076(4) 0.0041(5)
C00H 0.0177(5) 0.0185(5) 0.0177(5) 0.0004(4) 0.0033(4) 0.0013(4)
C00I 0.0184(6) 0.0190(6) 0.0200(6) -0.0006(4) 0.0042(4) 0.0021(4)
C00J 0.0199(6) 0.0214(6) 0.0203(6) 0.0007(5) 0.0021(5) -0.0013(5)
C00K 0.0169(5) 0.0187(5) 0.0185(6) -0.0007(4) 0.0022(4) 0.0000(4)
C00L 0.0175(5) 0.0194(6) 0.0177(5) -0.0006(4) 0.0015(4) -0.0002(4)
C00M 0.0192(6) 0.0183(5) 0.0208(6) 0.0003(4) 0.0059(4) 0.0015(4)
C00N 0.0191(6) 0.0192(6) 0.0208(6) 0.0004(4) 0.0055(4) 0.0000(4)
C00O 0.0181(5) 0.0201(6) 0.0193(6) -0.0005(4) 0.0031(4) 0.0017(4)
C00P 0.0191(6) 0.0203(6) 0.0220(6) 0.0026(5) 0.0039(5) 0.0018(4)
C00Q 0.0159(5) 0.0269(6) 0.0159(5) -0.0018(5) 0.0028(4) -0.0015(5)
C00R 0.0196(6) 0.0208(6) 0.0197(6) -0.0038(4) 0.0032(4) -0.0014(5)
C00S 0.0172(5) 0.0175(5) 0.0201(6) -0.0034(4) 0.0037(4) 0.0006(4)
C00T 0.0186(6) 0.0188(6) 0.0216(6) 0.0022(4) 0.0048(4) 0.0029(4)
C00U 0.0190(6) 0.0205(6) 0.0325(7) 0.0024(5) 0.0078(5) -0.0002(5)
C00V 0.0175(6) 0.0241(6) 0.0263(6) -0.0032(5) -0.0001(5) 0.0007(5)
C00W 0.0231(6) 0.0191(6) 0.0250(6) -0.0036(5) 0.0083(5) -0.0010(5)
C00X 0.0209(6) 0.0193(6) 0.0272(6) 0.0000(5) 0.0032(5) 0.0012(5)
C00Y 0.0228(6) 0.0207(6) 0.0218(6) -0.0005(5) 0.0074(5) 0.0004(5)
C00Z 0.0163(5) 0.0312(7) 0.0176(6) 0.0016(5) 0.0028(4) -0.0025(5)
C010 0.0207(6) 0.0217(6) 0.0216(6) 0.0007(5) 0.0055(5) 0.0010(5)
C011 0.0216(6) 0.0245(6) 0.0257(6) 0.0031(5) 0.0093(5) 0.0026(5)
C012 0.0274(6) 0.0328(7) 0.0172(6) -0.0046(5) 0.0038(5) -0.0082(5)
C013 0.0180(6) 0.0224(6) 0.0308(7) -0.0042(5) 0.0060(5) -0.0022(5)
C014 0.0238(6) 0.0253(6) 0.0278(6) 0.0005(5) 0.0096(5) -0.0054(5)
C015 0.0196(6) 0.0241(6) 0.0306(7) 0.0018(5) 0.0027(5) -0.0028(5)
C016 0.0268(6) 0.0348(7) 0.0190(6) 0.0033(5) 0.0037(5) -0.0035(5)
C017 0.0322(7) 0.0318(7) 0.0216(6) 0.0043(5) 0.0007(5) -0.0023(6)
C018 0.0236(6) 0.0350(7) 0.0287(7) -0.0115(6) 0.0039(5) -0.0029(5)
C019 0.0320(7) 0.0332(7) 0.0289(7) 0.0014(6) 0.0105(6) -0.0083(6)
C01A 0.0254(6) 0.0536(9) 0.0194(6) -0.0107(6) 0.0038(5) -0.0087(6)
C01B 0.0312(7) 0.0434(8) 0.0253(7) -0.0089(6) 0.0076(5) -0.0109(6)
C01C 0.0303(7) 0.0341(7) 0.0332(7) -0.0064(6) 0.0057(6) -0.0101(6)
C01D 0.0351(7) 0.0535(9) 0.0173(6) 0.0051(6) 0.0000(5) -0.0067(7)
C01E 0.0292(7) 0.0571(10) 0.0351(8) 0.0243(7) 0.0105(6) 0.0100(7)
C01F 0.0349(8) 0.0798(13) 0.0204(7) -0.0104(7) 0.0047(6) -0.0135(8)
C01G 0.0271(7) 0.0934(14) 0.0198(7) 0.0175(8) 0.0035(5) 0.0037(8)

loop_
_atom_type_symbol
_atom_type_description
_atom_type_scat_dispersion_real
_atom_type_scat_dispersion_imag
_atom_type_scat_source
C C 0.0181 0.0091 'International Tables Vol C Tables 4.2.6.8 and 6.1.1.4'
H H 0.0000 0.0000 'International Tables Vol C Tables 4.2.6.8 and 6.1.1.4'
N N 0.0311 0.0180 'International Tables Vol C Tables 4.2.6.8 and 6.1.1.4'
O O 0.0492 0.0322 'International Tables Vol C Tables 4.2.6.8 and 6.1.1.4'

loop_
_exptl_crystal_face_index_h
_exptl_crystal_face_index_k
_exptl_crystal_face_index_l
_exptl_crystal_face_perp_dist
-1 -9 3 0.3273
-2 1 22 0.3277
0 10 0 0.2274
6 -6 -4 0.2491
-6 -6 9 0.2570
-6 6 4 0.2396
6 6 -9 0.2329
1 0 -22 0.0831
-1 0 22 0.2936
5 -6 -14 0.2347
6 -5 7 0.3146
8 4 2 0.3089
-3 2 -19 0.1763
-4 -4 -16 0.2342
3 -2 19 0.3281
1 0 21 0.2930
-1 0 -21 0.0987
5 -4 -17 0.1981

loop_
_geom_angle_atom_site_label_1
_geom_angle_atom_site_label_2
_geom_angle_atom_site_label_3
_geom_angle
_geom_angle_site_symmetry_1
_geom_angle_site_symmetry_3
_geom_angle_publ_flag
C00H N005 C00L 105.92(9) . . ?
C00H N005 C00Q 126.80(10) . . ?
C00L N005 C00Q 126.62(10) . . ?
C00H N006 C00K 103.88(10) . . ?
C00I N007 C00N 106.04(10) . . ?
C00I N007 C00Z 127.88(10) . . ?
C00N N007 C00Z 125.77(10) . . ?
C00J N008 C00O 127.18(10) . . ?
C00J N008 C014 115.97(10) . . ?
C00O N008 C014 116.66(10) . . ?
C00P N009 C015 116.70(10) . . ?
C00Y N009 C00P 127.00(10) . . ?
C00Y N009 C015 116.02(10) . . ?
C00I N00A C00M 104.07(10) . . ?
C00M N00B C00Y 119.73(10) . . ?
C00M N00B C016 119.70(10) . . ?
C00Y N00B C016 120.14(10) . . ?
C00J N00C C012 120.20(10) . . ?
C00K N00C C00J 119.74(10) . . ?
C00K N00C C012 119.71(10) . . ?
C00V N00D C00S 115.85(11) . . ?
C00Q N00E C018 116.18(11) . . ?
C011 N00F C00T 116.05(11) . . ?
C00Z N00G C01E 115.71(13) . . ?
N005 C00H C00S 124.87(10) . . ?
N006 C00H N005 112.71(10) . . ?
N006 C00H C00S 122.37(10) . . ?
N007 C00I C00T 124.88(11) . . ?
N00A C00I N007 112.51(10) . . ?
N00A C00I C00T 122.61(11) . . ?
O004 C00J N008 121.37(11) . . ?
O004 C00J N00C 122.11(11) . . ?
N00C C00J N008 116.53(10) . . ?
N006 C00K N00C 125.04(11) . . ?
N006 C00K C00L 112.54(10) . . ?
C00L C00K N00C 122.40(11) . . ?
N005 C00L C00O 132.56(11) . . ?
C00K C00L N005 104.95(10) . . ?
C00K C00L C00O 122.42(11) . . ?
N00A C00M N00B 125.31(11) . . ?
N00A C00M C00N 112.49(11) . . ?
C00N C00M N00B 122.19(11) . . ?
N007 C00N C00P 132.40(11) . . ?
C00M C00N N007 104.89(10) . . ?
C00M C00N C00P 122.59(11) . . ?
O001 C00O N008 120.97(11) . . ?
O001 C00O C00L 127.45(11) . . ?
N008 C00O C00L 111.58(10) . . ?
O002 C00P N009 121.01(11) . . ?
O002 C00P C00N 127.43(11) . . ?
N009 C00P C00N 111.56(10) . . ?
N00E C00Q N005 114.61(10) . . ?
N00E C00Q C017 125.64(11) . . ?
C017 C00Q N005 119.75(11) . . ?
C00S C00R H00R 120.3 . . ?
C00S C00R C00W 119.49(11) . . ?
C00W C00R H00R 120.3 . . ?
N00D C00S C00H 117.20(10) . . ?
N00D C00S C00R 124.01(11) . . ?
C00R C00S C00H 118.78(10) . . ?
N00F C00T C00I 117.43(11) . . ?
N00F C00T C010 123.86(11) . . ?
C010 C00T C00I 118.71(11) . . ?
C00X C00U H00U 120.3 . . ?
C011 C00U H00U 120.3 . . ?
C011 C00U C00X 119.45(11) . . ?
N00D C00V H00V 117.9 . . ?
N00D C00V C013 124.26(11) . . ?
C013 C00V H00V 117.9 . . ?
C00R C00W C019 120.80(12) . . ?
C013 C00W C00R 116.95(11) . . ?
C013 C00W C019 122.22(12) . . ?
C00U C00X C01C 121.38(12) . . ?
C010 C00X C00U 117.05(12) . . ?
C010 C00X C01C 121.55(12) . . ?
O003 C00Y N009 121.28(12) . . ?
O003 C00Y N00B 122.07(11) . . ?
N00B C00Y N009 116.65(10) . . ?
N00G C00Z N007 114.74(11) . . ?
N00G C00Z C01B 125.99(12) . . ?
C01B C00Z N007 119.27(12) . . ?
C00T C010 C00X 119.44(11) . . ?
C00T C010 H010 120.3 . . ?
C00X C010 H010 120.3 . . ?
N00F C011 C00U 124.14(12) . . ?
N00F C011 H011 117.9 . . ?
C00U C011 H011 117.9 . . ?
N00C C012 H01A 109.5 . . ?
N00C C012 H01B 109.5 . . ?
N00C C012 H01C 109.5 . . ?
H01A C012 H01B 109.5 . . ?
H01A C012 H01C 109.5 . . ?
H01B C012 H01C 109.5 . . ?
C00V C013 C00W 119.44(11) . . ?
C00V C013 H013 120.3 . . ?
C00W C013 H013 120.3 . . ?
N008 C014 H01D 109.5 . . ?
N008 C014 H01E 109.5 . . ?
N008 C014 H01F 109.5 . . ?
H01D C014 H01E 109.5 . . ?
H01D C014 H01F 109.5 . . ?
H01E C014 H01F 109.5 . . ?
N009 C015 H01L 109.5 . . ?
N009 C015 H01M 109.5 . . ?
N009 C015 H01N 109.5 . . ?
H01L C015 H01M 109.5 . . ?
H01L C015 H01N 109.5 . . ?
H01M C015 H01N 109.5 . . ?
N00B C016 H01O 109.5 . . ?
N00B C016 H01P 109.5 . . ?
N00B C016 H01Q 109.5 . . ?
H01O C016 H01P 109.5 . . ?
H01O C016 H01Q 109.5 . . ?
H01P C016 H01Q 109.5 . . ?
C00Q C017 H017 121.5 . . ?
C00Q C017 C01D 116.97(13) . . ?
C01D C017 H017 121.5 . . ?
N00E C018 H018 118.4 . . ?
N00E C018 C01A 123.17(13) . . ?
C01A C018 H018 118.4 . . ?
C00W C019 H01G 109.5 . . ?
C00W C019 H01H 109.5 . . ?
C00W C019 H01I 109.5 . . ?
H01G C019 H01H 109.5 . . ?
H01G C019 H01I 109.5 . . ?
H01H C019 H01I 109.5 . . ?
C018 C01A H01J 120.5 . . ?
C018 C01A C01D 118.99(13) . . ?
C01D C01A H01J 120.5 . . ?
C00Z C01B H01R 121.5 . . ?
C00Z C01B C01F 117.04(15) . . ?
C01F C01B H01R 121.5 . . ?
C00X C01C H01S 109.5 . . ?
C00X C01C H01T 109.5 . . ?
C00X C01C H01U 109.5 . . ?
H01S C01C H01T 109.5 . . ?
H01S C01C H01U 109.5 . . ?
H01T C01C H01U 109.5 . . ?
C017 C01D H01K 120.5 . . ?
C01A C01D C017 119.03(13) . . ?
C01A C01D H01K 120.5 . . ?
N00G C01E H01V 118.3 . . ?
N00G C01E C01G 123.37(16) . . ?
C01G C01E H01V 118.3 . . ?
C01B C01F H01W 120.6 . . ?
C01G C01F C01B 118.79(15) . . ?
C01G C01F H01W 120.6 . . ?
C01E C01G C01F 119.08(14) . . ?
C01E C01G H01X 120.5 . . ?
C01F C01G H01X 120.5 . . ?
H1A O1 H1A 112.3 . 2_556 ?
H1A O1 H1B 81.6 . 2_556 ?
H1A O1 H1B 103.9 2_556 2_556 ?
H1A O1 H1B 103.9 . . ?
H1B O1 H1A 81.6 . 2_556 ?
H1B O1 H1B 170.4 . 2_556 ?

loop_
_geom_bond_atom_site_label_1
_geom_bond_atom_site_label_2
_geom_bond_distance
_geom_bond_site_symmetry_2
_geom_bond_publ_flag
O001 C00O 1.2213(15) . ?
O002 C00P 1.2205(15) . ?
O003 C00Y 1.2197(16) . ?
O004 C00J 1.2181(15) . ?
N005 C00H 1.3668(15) . ?
N005 C00L 1.3893(15) . ?
N005 C00Q 1.4420(15) . ?
N006 C00H 1.3351(15) . ?
N006 C00K 1.3544(15) . ?
N007 C00I 1.3649(16) . ?
N007 C00N 1.3897(15) . ?
N007 C00Z 1.4422(15) . ?
N008 C00J 1.4007(16) . ?
N008 C00O 1.4083(15) . ?
N008 C014 1.4706(15) . ?
N009 C00P 1.4096(16) . ?
N009 C00Y 1.3996(16) . ?
N009 C015 1.4674(16) . ?
N00A C00I 1.3359(16) . ?
N00A C00M 1.3514(16) . ?
N00B C00M 1.3733(15) . ?
N00B C00Y 1.3786(16) . ?
N00B C016 1.4621(16) . ?
N00C C00J 1.3803(16) . ?
N00C C00K 1.3716(15) . ?
N00C C012 1.4601(15) . ?
N00D C00S 1.3426(16) . ?
N00D C00V 1.3385(16) . ?
N00E C00Q 1.3248(17) . ?
N00E C018 1.3432(16) . ?
N00F C00T 1.3446(16) . ?
N00F C011 1.3384(16) . ?
N00G C00Z 1.3230(18) . ?
N00G C01E 1.3435(18) . ?
C00H C00S 1.4748(16) . ?
C00I C00T 1.4715(17) . ?
C00K C00L 1.3699(16) . ?
C00L C00O 1.4305(17) . ?
C00M C00N 1.3699(17) . ?
C00N C00P 1.4269(17) . ?
C00Q C017 1.3779(18) . ?
C00R H00R 0.9500 . ?
C00R C00S 1.3890(17) . ?
C00R C00W 1.3918(17) . ?
C00T C010 1.3901(17) . ?
C00U H00U 0.9500 . ?
C00U C00X 1.3931(18) . ?
C00U C011 1.3867(19) . ?
C00V H00V 0.9500 . ?
C00V C013 1.3880(18) . ?
C00W C013 1.3904(18) . ?
C00W C019 1.5023(18) . ?
C00X C010 1.3907(17) . ?
C00X C01C 1.5017(18) . ?
C00Z C01B 1.3765(19) . ?
C010 H010 0.9500 . ?
C011 H011 0.9500 . ?
C012 H01A 0.9800 . ?
C012 H01B 0.9800 . ?
C012 H01C 0.9800 . ?
C013 H013 0.9500 . ?
C014 H01D 0.9800 . ?
C014 H01E 0.9800 . ?
C014 H01F 0.9800 . ?
C015 H01L 0.9800 . ?
C015 H01M 0.9800 . ?
C015 H01N 0.9800 . ?
C016 H01O 0.9800 . ?
C016 H01P 0.9800 . ?
C016 H01Q 0.9800 . ?
C017 H017 0.9500 . ?
C017 C01D 1.387(2) . ?
C018 H018 0.9500 . ?
C018 C01A 1.379(2) . ?
C019 H01G 0.9800 . ?
C019 H01H 0.9800 . ?
C019 H01I 0.9800 . ?
C01A H01J 0.9500 . ?
C01A C01D 1.380(2) . ?
C01B H01R 0.9500 . ?
C01B C01F 1.384(2) . ?
C01C H01S 0.9800 . ?
C01C H01T 0.9800 . ?
C01C H01U 0.9800 . ?
C01D H01K 0.9500 . ?
C01E H01V 0.9500 . ?
C01E C01G 1.376(3) . ?
C01F H01W 0.9500 . ?
C01F C01G 1.381(3) . ?
C01G H01X 0.9500 . ?
O1 H1A 0.87(9) 2_556 ?
O1 H1A 0.8741 . ?
O1 H1B 0.874(16) 2_556 ?
O1 H1B 0.8735 . ?

loop_
_geom_torsion_atom_site_label_1
_geom_torsion_atom_site_label_2
_geom_torsion_atom_site_label_3
_geom_torsion_atom_site_label_4
_geom_torsion
_geom_torsion_site_symmetry_1
_geom_torsion_site_symmetry_2
_geom_torsion_site_symmetry_3
_geom_torsion_site_symmetry_4
_geom_torsion_publ_flag
N005 C00H C00S N00D 25.67(17) . . . . ?
N005 C00H C00S C00R -155.85(11) . . . . ?
N005 C00L C00O O001 1.4(2) . . . . ?
N005 C00L C00O N008 -178.49(12) . . . . ?
N005 C00Q C017 C01D 179.27(12) . . . . ?
N006 C00H C00S N00D -151.59(11) . . . . ?
N006 C00H C00S C00R 26.90(17) . . . . ?
N006 C00K C00L N005 -0.52(13) . . . . ?
N006 C00K C00L C00O -177.88(11) . . . . ?
N007 C00I C00T N00F -22.27(17) . . . . ?
N007 C00I C00T C010 158.15(11) . . . . ?
N007 C00N C00P O002 -0.3(2) . . . . ?
N007 C00N C00P N009 179.35(12) . . . . ?
N007 C00Z C01B C01F -179.21(12) . . . . ?
N00A C00I C00T N00F 157.29(11) . . . . ?
N00A C00I C00T C010 -22.28(17) . . . . ?
N00A C00M C00N N007 0.36(14) . . . . ?
N00A C00M C00N C00P 176.79(11) . . . . ?
N00B C00M C00N N007 -178.46(10) . . . . ?
N00B C00M C00N C00P -2.03(19) . . . . ?
N00C C00K C00L N005 177.94(10) . . . . ?
N00C C00K C00L C00O 0.58(18) . . . . ?
N00D C00V C013 C00W 0.74(19) . . . . ?
N00E C00Q C017 C01D -0.5(2) . . . . ?
N00E C018 C01A C01D 0.1(2) . . . . ?
N00F C00T C010 C00X 1.17(18) . . . . ?
N00G C00Z C01B C01F 1.1(2) . . . . ?
N00G C01E C01G C01F -0.2(2) . . . . ?
C00H N005 C00L C00K 0.25(12) . . . . ?
C00H N005 C00L C00O 177.23(12) . . . . ?
C00H N005 C00Q N00E 58.29(15) . . . . ?
C00H N005 C00Q C017 -121.54(14) . . . . ?
C00H N006 C00K N00C -177.84(11) . . . . ?
C00H N006 C00K C00L 0.57(13) . . . . ?
C00I N007 C00N C00M -0.22(13) . . . . ?
C00I N007 C00N C00P -176.15(13) . . . . ?
C00I N007 C00Z N00G -63.23(16) . . . . ?
C00I N007 C00Z C01B 117.04(14) . . . . ?
C00I N00A C00M N00B 178.44(11) . . . . ?
C00I N00A C00M C00N -0.34(14) . . . . ?
C00I C00T C010 C00X -179.28(11) . . . . ?
C00J N008 C00O O001 -175.74(11) . . . . ?
C00J N008 C00O C00L 4.17(17) . . . . ?
C00J N00C C00K N006 177.32(11) . . . . ?
C00J N00C C00K C00L -0.94(18) . . . . ?
C00K N006 C00H N005 -0.40(13) . . . . ?
C00K N006 C00H C00S 177.17(10) . . . . ?
C00K N00C C00J O004 -177.56(12) . . . . ?
C00K N00C C00J N008 2.74(16) . . . . ?
C00K C00L C00O O001 177.96(12) . . . . ?
C00K C00L C00O N008 -1.95(16) . . . . ?
C00L N005 C00H N006 0.09(13) . . . . ?
C00L N005 C00H C00S -177.40(11) . . . . ?
C00L N005 C00Q N00E -111.00(13) . . . . ?
C00L N005 C00Q C017 69.18(16) . . . . ?
C00M N00A C00I N007 0.19(13) . . . . ?
C00M N00A C00I C00T -179.43(11) . . . . ?
C00M N00B C00Y O003 177.31(12) . . . . ?
C00M N00B C00Y N009 -3.09(16) . . . . ?
C00M C00N C00P O002 -175.66(12) . . . . ?
C00M C00N C00P N009 4.02(17) . . . . ?
C00N N007 C00I N00A 0.02(13) . . . . ?
C00N N007 C00I C00T 179.63(11) . . . . ?
C00N N007 C00Z N00G 109.38(13) . . . . ?
C00N N007 C00Z C01B -70.35(16) . . . . ?
C00O N008 C00J O004 175.59(12) . . . . ?
C00O N008 C00J N00C -4.70(18) . . . . ?
C00P N009 C00Y O003 -174.41(12) . . . . ?
C00P N009 C00Y N00B 5.99(18) . . . . ?
C00Q N005 C00H N006 -170.98(11) . . . . ?
C00Q N005 C00H C00S 11.53(18) . . . . ?
C00Q N005 C00L C00K 171.34(11) . . . . ?
C00Q N005 C00L C00O -11.7(2) . . . . ?
C00Q N00E C018 C01A -1.36(19) . . . . ?
C00Q C017 C01D C01A -0.8(2) . . . . ?
C00R C00W C013 C00V -0.61(18) . . . . ?
C00S N00D C00V C013 -0.15(18) . . . . ?
C00S C00R C00W C013 -0.02(17) . . . . ?
C00S C00R C00W C019 -178.22(12) . . . . ?
C00T N00F C011 C00U 0.13(18) . . . . ?
C00U C00X C010 C00T -0.82(17) . . . . ?
C00V N00D C00S C00H 177.85(10) . . . . ?
C00V N00D C00S C00R -0.55(17) . . . . ?
C00W C00R C00S N00D 0.64(18) . . . . ?
C00W C00R C00S C00H -177.73(11) . . . . ?
C00X C00U C011 N00F 0.13(19) . . . . ?
C00Y N009 C00P O002 173.48(12) . . . . ?
C00Y N009 C00P C00N -6.22(17) . . . . ?
C00Y N00B C00M N00A -177.24(11) . . . . ?
C00Y N00B C00M C00N 1.42(18) . . . . ?
C00Z N007 C00I N00A 173.79(11) . . . . ?
C00Z N007 C00I C00T -6.61(19) . . . . ?
C00Z N007 C00N C00M -174.16(11) . . . . ?
C00Z N007 C00N C00P 9.9(2) . . . . ?
C00Z N00G C01E C01G 1.3(2) . . . . ?
C00Z C01B C01F C01G 0.2(2) . . . . ?
C011 N00F C00T C00I 179.66(10) . . . . ?
C011 N00F C00T C010 -0.79(17) . . . . ?
C011 C00U C00X C010 0.22(18) . . . . ?
C011 C00U C00X C01C -178.01(12) . . . . ?
C012 N00C C00J O004 -4.31(18) . . . . ?
C012 N00C C00J N008 175.98(11) . . . . ?
C012 N00C C00K N006 4.05(18) . . . . ?
C012 N00C C00K C00L -174.21(11) . . . . ?
C014 N008 C00J O004 0.81(17) . . . . ?
C014 N008 C00J N00C -179.48(10) . . . . ?
C014 N008 C00O O001 -1.00(17) . . . . ?
C014 N008 C00O C00L 178.92(10) . . . . ?
C015 N009 C00P O002 -0.16(17) . . . . ?
C015 N009 C00P C00N -179.86(10) . . . . ?
C015 N009 C00Y O003 -0.73(17) . . . . ?
C015 N009 C00Y N00B 179.66(10) . . . . ?
C016 N00B C00M N00A -4.81(18) . . . . ?
C016 N00B C00M C00N 173.86(11) . . . . ?
C016 N00B C00Y O003 4.90(18) . . . . ?
C016 N00B C00Y N009 -175.50(11) . . . . ?
C018 N00E C00Q N005 -178.20(10) . . . . ?
C018 N00E C00Q C017 1.62(19) . . . . ?
C018 C01A C01D C017 1.1(2) . . . . ?
C019 C00W C013 C00V 177.55(12) . . . . ?
C01B C01F C01G C01E -0.6(2) . . . . ?
C01C C00X C010 C00T 177.41(12) . . . . ?
C01E N00G C00Z N007 178.48(11) . . . . ?
C01E N00G C00Z C01B -1.8(2) . . . . ?

loop_
_exptl_oxdiff_crystal_face_indexfrac_h
_exptl_oxdiff_crystal_face_indexfrac_k
_exptl_oxdiff_crystal_face_indexfrac_l
_exptl_oxdiff_crystal_face_x
_exptl_oxdiff_crystal_face_y
_exptl_oxdiff_crystal_face_z
-0.6717 -9.4593 2.7756 -0.0273 -0.1178 0.9927
-2.3473 0.8686 22.0989 0.2302 0.9598 0.1609
0.3605 9.5416 0.1424 0.0576 0.2437 -0.9681
6.2570 -6.4036 -3.9365 0.6055 -0.5740 0.5512
-5.6747 -6.4085 9.3317 -0.4385 0.4161 0.7966
-6.2458 6.4180 3.9173 -0.6047 0.5732 -0.5530
5.8314 6.2222 -9.4181 0.4539 -0.4307 -0.7800
0.7096 0.1115 -22.2942 -0.4170 -0.8746 -0.2473
-0.7282 -0.3355 22.2856 0.4144 0.8691 0.2700
5.1733 -5.6116 -13.8738 0.2635 -0.8873 0.3785
5.8546 -5.4622 7.2642 0.8113 -0.1063 0.5749
7.5534 3.5320 2.4715 0.9084 -0.1194 -0.4008
-3.0772 2.3238 -18.5571 -0.7557 -0.5197 -0.3985
-3.8883 -3.7482 -15.9543 -0.7976 -0.5486 0.2506
3.2596 -1.5824 18.6712 0.7798 0.5363 0.3229
1.0014 -0.2537 21.4923 0.5911 0.7707 0.2379
-1.0386 -0.0371 -21.4727 -0.5952 -0.7762 -0.2079
5.0981 -3.8462 -17.3503 0.1802 -0.9698 0.1646
